data_4303335
loop_
_publ_author_name
'David V. Partyka'
'Nihal Deligonul'

_publ_section_title
;
Phosphine- and Carbene-Ligated Silver Acetate: Easily-Accessed Synthons for
Reactions with Silylated Nucleophiles
;
_journal_name_full 'Inorganic Chemistry'
_journal_page_first 9463
_journal_page_last 9475
_journal_paper_doi 10.1021/ic901371g
_journal_volume 48
_journal_year 2009
_chemical_formula_moiety 'C27 H36 Ag N5'
_chemical_formula_sum 'C27 H36 Ag N5'
_chemical_formula_weight 538.48
_chemical_name_systematic
;
 ?
;
_space_group_IT_number 2
_symmetry_cell_setting triclinic
_symmetry_space_group_name_Hall '-P 1'
_symmetry_space_group_name_H-M 'P -1'
_atom_sites_solution_hydrogens geom
_atom_sites_solution_primary direct
_atom_sites_solution_secondary difmap
_audit_creation_method SHELXL-97
_cell_angle_alpha 85.7320(10)
_cell_angle_beta 85.5960(10)
_cell_angle_gamma 85.4630(10)
_cell_formula_units_Z 2
_cell_length_a 9.7306(9)
_cell_length_b 11.3549(10)
_cell_length_c 12.2261(11)
_cell_measurement_reflns_used 9893
_cell_measurement_temperature 100(2)
_cell_measurement_theta_max 28.74
_cell_measurement_theta_min 2.38
_cell_volume 1339.5(2)
_computing_cell_refinement 'Bruker SMART'
_computing_data_collection 'Bruker SMART'
_computing_data_reduction 'Bruker SAINT'
_computing_molecular_graphics 'Bruker SHELXTL'
_computing_publication_material 'Bruker SHELXTL'
_computing_structure_refinement 'SHELXL-97 (Sheldrick, 1997)'
_computing_structure_solution 'SHELXS-97 (Sheldrick, 1990)'
_diffrn_ambient_temperature 100(2)
_diffrn_measured_fraction_theta_full 0.988
_diffrn_measured_fraction_theta_max 0.988
_diffrn_measurement_device_type 'Bruker AXS APEX II CCD area detector'
_diffrn_measurement_method 'phi and omega scans'
_diffrn_radiation_monochromator graphite
_diffrn_radiation_source 'fine-focus sealed tube'
_diffrn_radiation_type MoK\a
_diffrn_radiation_wavelength 0.71073
_diffrn_reflns_av_R_equivalents 0.0177
_diffrn_reflns_av_sigmaI/netI 0.0210
_diffrn_reflns_limit_h_max 12
_diffrn_reflns_limit_h_min -12
_diffrn_reflns_limit_k_max 14
_diffrn_reflns_limit_k_min -14
_diffrn_reflns_limit_l_max 15
_diffrn_reflns_limit_l_min -15
_diffrn_reflns_number 15772
_diffrn_reflns_theta_full 27.50
_diffrn_reflns_theta_max 27.50
_diffrn_reflns_theta_min 1.67
_diffrn_standards_decay_% 0
_diffrn_standards_number 0
_exptl_absorpt_coefficient_mu 0.775
_exptl_absorpt_correction_T_max 0.7460
_exptl_absorpt_correction_T_min 0.6571
_exptl_absorpt_correction_type multi-scan
_exptl_absorpt_process_details 'AXSScale in Apex2 (Bruker, 2004)'
_exptl_crystal_colour colourless
_exptl_crystal_density_diffrn 1.335
_exptl_crystal_density_meas ?
_exptl_crystal_density_method .
_exptl_crystal_description irregular
_exptl_crystal_F_000 560
_exptl_crystal_size_max 0.358
_exptl_crystal_size_mid 0.284
_exptl_crystal_size_min 0.15
_refine_diff_density_max 0.458
_refine_diff_density_min -0.560
_refine_diff_density_rms 0.136
_refine_ls_extinction_method none
_refine_ls_goodness_of_fit_ref 0.840
_refine_ls_hydrogen_treatment constr
_refine_ls_matrix_type full
_refine_ls_number_parameters 306
_refine_ls_number_reflns 6078
_refine_ls_number_restraints 0
_refine_ls_restrained_S_all 0.840
_refine_ls_R_factor_all 0.0220
_refine_ls_R_factor_gt 0.0210
_refine_ls_shift/su_max 0.004
_refine_ls_shift/su_mean 0.000
_refine_ls_structure_factor_coef Fsqd
_refine_ls_weighting_details 'calc w=1/[\s^2^(Fo^2^)+(0.1000P)^2^+0.0000P] where P=(Fo^2^+2Fc^2^)/3'
_refine_ls_weighting_scheme calc
_refine_ls_wR_factor_gt 0.0871
_refine_ls_wR_factor_ref 0.0912
_reflns_number_gt 5843
_reflns_number_total 6078
_reflns_threshold_expression >2sigma(I)
_cod_data_source_file ic901371g_si_001_06.cif
_cod_data_source_block nd010909
_cod_depositor_comments
;
The following automatic conversions were performed:
'_symmetry_cell_setting' value 'Triclinic' changed to 'triclinic'
according to '/home/saulius/struct/CIF-dictionaries/cif_core.dic'
dictionary named 'cif_core.dic' version 2.4.1 from 2010-06-29.

Automatic conversion script
Id: cif_fix_enum 1527 2010-12-29 10:47:43Z saulius 
;
_cod_database_code 4303335

loop_
_symmetry_equiv_pos_as_xyz
'x, y, z'
'-x, -y, -z'

loop_
_atom_site_label
_atom_site_type_symbol
_atom_site_fract_x
_atom_site_fract_y
_atom_site_fract_z
_atom_site_U_iso_or_equiv
_atom_site_adp_type
_atom_site_occupancy
_atom_site_symmetry_multiplicity
_atom_site_calc_flag
_atom_site_refinement_flags
_atom_site_disorder_assembly
_atom_site_disorder_group
Ag1 Ag 0.472790(9) 0.215986(8) 0.700818(7) 0.01736(7) Uani 1 1 d . . .
N1 N 0.68188(16) 0.23902(14) 0.71028(13) 0.0252(3) Uani 1 1 d . . .
N2 N 0.71556(14) 0.28896(12) 0.78616(12) 0.0238(3) Uani 1 1 d . . .
N3 N 0.75623(16) 0.33581(15) 0.85551(14) 0.0315(3) Uani 1 1 d . . .
N4 N 0.18287(13) 0.17090(11) 0.79689(10) 0.0150(2) Uani 1 1 d . . .
N5 N 0.16983(12) 0.25234(11) 0.63512(10) 0.0147(2) Uani 1 1 d . . .
C11 C 0.27464(18) 0.32926(15) 0.94536(14) 0.0242(3) Uani 1 1 d . . .
H11 H 0.2684 0.3460 0.8644 0.029 Uiso 1 1 calc R . .
C4 C 0.23784(15) 0.12030(13) 0.89687(11) 0.0161(3) Uani 1 1 d . . .
C9 C 0.24150(16) -0.00210(14) 0.91772(12) 0.0188(3) Uani 1 1 d . . .
C8 C 0.29435(19) -0.04977(16) 1.01520(14) 0.0243(3) Uani 1 1 d . . .
H8 H 0.2969 -0.1328 1.0326 0.029 Uiso 1 1 calc R . .
C7 C 0.34342(19) 0.02318(17) 1.08737(14) 0.0272(4) Uani 1 1 d . . .
H7 H 0.3802 -0.0104 1.1535 0.033 Uiso 1 1 calc R . .
C5 C 0.28531(16) 0.19629(14) 0.96838(12) 0.0187(3) Uani 1 1 d . . .
C6 C 0.33916(17) 0.14356(16) 1.06377(13) 0.0243(3) Uani 1 1 d . . .
H6 H 0.3739 0.1920 1.1139 0.029 Uiso 1 1 calc R . .
C14 C 0.1953(2) -0.08259(15) 0.83597(14) 0.0219(3) Uani 1 1 d . . .
H14 H 0.1479 -0.0315 0.7780 0.026 Uiso 1 1 calc R . .
C13 C 0.0930(2) -0.16770(18) 0.88933(15) 0.0345(4) Uani 1 1 d . . .
H13A H 0.1369 -0.2189 0.9468 0.052 Uiso 1 1 calc R . .
H13B H 0.0641 -0.2165 0.8336 0.052 Uiso 1 1 calc R . .
H13C H 0.0120 -0.1226 0.9220 0.052 Uiso 1 1 calc R . .
C15 C 0.3206(2) -0.1486(2) 0.7803(2) 0.0454(5) Uani 1 1 d . . .
H15A H 0.3854 -0.0916 0.7480 0.068 Uiso 1 1 calc R . .
H15B H 0.2909 -0.1939 0.7223 0.068 Uiso 1 1 calc R . .
H15C H 0.3662 -0.2028 0.8348 0.068 Uiso 1 1 calc R . .
C2 C 0.03503(15) 0.24462(14) 0.67959(12) 0.0182(3) Uani 1 1 d . . .
H2 H -0.0471 0.2705 0.6448 0.022 Uiso 1 1 calc R . .
C3 C 0.04391(15) 0.19318(14) 0.78188(13) 0.0194(3) Uani 1 1 d . . .
H3 H -0.0309 0.1757 0.8336 0.023 Uiso 1 1 calc R . .
C1 C 0.26176(17) 0.20723(14) 0.70688(13) 0.0145(3) Uani 1 1 d . . .
C18 C 0.26068(19) 0.47652(16) 0.41243(15) 0.0242(4) Uani 1 1 d . . .
H18 H 0.2778 0.5580 0.4024 0.029 Uiso 1 1 calc R . .
C17 C 0.22962(16) 0.42623(14) 0.51861(12) 0.0180(3) Uani 1 1 d . . .
C22 C 0.22521(17) 0.50043(14) 0.61624(13) 0.0230(3) Uani 1 1 d . . .
H22 H 0.1890 0.4519 0.6823 0.028 Uiso 1 1 calc R . .
C23 C 0.3691(2) 0.53294(18) 0.63786(19) 0.0328(4) Uani 1 1 d . . .
H23A H 0.4321 0.4612 0.6413 0.049 Uiso 1 1 calc R . .
H23B H 0.3652 0.5702 0.7079 0.049 Uiso 1 1 calc R . .
H23C H 0.4028 0.5883 0.5783 0.049 Uiso 1 1 calc R . .
C19 C 0.2668(2) 0.40994(16) 0.32216(14) 0.0279(4) Uani 1 1 d . . .
H19 H 0.2882 0.4459 0.2508 0.034 Uiso 1 1 calc R . .
C24 C 0.1273(2) 0.61139(16) 0.60192(17) 0.0322(4) Uani 1 1 d . . .
H24A H 0.1665 0.6655 0.5437 0.048 Uiso 1 1 calc R . .
H24B H 0.1148 0.6507 0.6710 0.048 Uiso 1 1 calc R . .
H24C H 0.0377 0.5892 0.5819 0.048 Uiso 1 1 calc R . .
C20 C 0.24215(18) 0.29120(16) 0.33466(13) 0.0252(3) Uani 1 1 d . . .
H20 H 0.2466 0.2465 0.2716 0.030 Uiso 1 1 calc R . .
C16 C 0.20582(15) 0.30614(13) 0.52774(11) 0.0157(3) Uani 1 1 d . . .
C21 C 0.21081(15) 0.23615(13) 0.43829(12) 0.0176(3) Uani 1 1 d . . .
C27 C 0.3286(2) 0.03349(17) 0.44467(19) 0.0389(5) Uani 1 1 d . . .
H27A H 0.3755 0.0497 0.3719 0.058 Uiso 1 1 calc R . .
H27B H 0.3140 -0.0511 0.4559 0.058 Uiso 1 1 calc R . .
H27C H 0.3856 0.0557 0.5014 0.058 Uiso 1 1 calc R . .
C26 C 0.18947(17) 0.10522(14) 0.45219(13) 0.0216(3) Uani 1 1 d . . .
H26 H 0.1450 0.0884 0.5276 0.026 Uiso 1 1 calc R . .
C25 C 0.0943(2) 0.06710(17) 0.36985(15) 0.0318(4) Uani 1 1 d . . .
H25A H 0.0074 0.1170 0.3735 0.048 Uiso 1 1 calc R . .
H25B H 0.0751 -0.0158 0.3877 0.048 Uiso 1 1 calc R . .
H25C H 0.1394 0.0756 0.2955 0.048 Uiso 1 1 calc R . .
C12 C 0.1441(2) 0.38499(17) 1.0024(2) 0.0388(5) Uani 1 1 d . . .
H12A H 0.0633 0.3516 0.9771 0.058 Uiso 1 1 calc R . .
H12B H 0.1383 0.4708 0.9848 0.058 Uiso 1 1 calc R . .
H12C H 0.1463 0.3686 1.0821 0.058 Uiso 1 1 calc R . .
C10 C 0.4005(2) 0.38692(18) 0.97730(19) 0.0385(5) Uani 1 1 d . . .
H10A H 0.4077 0.3743 1.0569 0.058 Uiso 1 1 calc R . .
H10B H 0.3909 0.4721 0.9567 0.058 Uiso 1 1 calc R . .
H10C H 0.4841 0.3515 0.9389 0.058 Uiso 1 1 calc R . .

loop_
_atom_site_aniso_label
_atom_site_aniso_U_11
_atom_site_aniso_U_22
_atom_site_aniso_U_33
_atom_site_aniso_U_23
_atom_site_aniso_U_13
_atom_site_aniso_U_12
Ag1 0.01252(10) 0.01870(10) 0.02000(10) 0.00268(6) -0.00026(6) -0.00051(6)
N1 0.0130(7) 0.0281(8) 0.0339(8) 0.0024(6) -0.0008(6) -0.0024(6)
N2 0.0128(6) 0.0225(7) 0.0335(8) 0.0090(6) 0.0017(5) 0.0009(5)
N3 0.0227(8) 0.0326(8) 0.0382(9) 0.0030(7) -0.0031(6) -0.0011(6)
N4 0.0146(6) 0.0157(6) 0.0146(6) -0.0008(4) -0.0012(4) -0.0007(4)
N5 0.0137(6) 0.0153(6) 0.0151(6) -0.0007(4) -0.0010(4) -0.0011(4)
C11 0.0269(8) 0.0230(8) 0.0237(8) -0.0071(6) -0.0006(6) -0.0046(6)
C4 0.0152(7) 0.0204(7) 0.0123(6) 0.0002(5) -0.0008(5) -0.0012(5)
C9 0.0192(7) 0.0198(7) 0.0170(7) -0.0008(5) 0.0011(6) -0.0013(6)
C8 0.0285(9) 0.0217(8) 0.0213(8) 0.0047(6) -0.0011(6) 0.0000(6)
C7 0.0251(8) 0.0385(10) 0.0171(7) 0.0023(7) -0.0044(6) 0.0024(7)
C5 0.0161(7) 0.0238(7) 0.0163(7) -0.0044(5) 0.0015(5) -0.0015(5)
C6 0.0210(8) 0.0359(9) 0.0168(7) -0.0073(6) -0.0019(6) -0.0010(7)
C14 0.0274(9) 0.0184(8) 0.0200(8) 0.0002(6) -0.0017(6) -0.0044(6)
C13 0.0367(10) 0.0390(10) 0.0298(9) 0.0021(8) -0.0032(8) -0.0184(8)
C15 0.0338(11) 0.0503(13) 0.0562(13) -0.0339(11) 0.0048(9) -0.0079(9)
C2 0.0133(7) 0.0222(7) 0.0188(7) -0.0017(5) -0.0005(5) -0.0008(5)
C3 0.0132(7) 0.0248(7) 0.0200(7) -0.0002(6) 0.0006(5) -0.0018(6)
C1 0.0140(7) 0.0141(7) 0.0155(7) -0.0007(5) -0.0010(5) -0.0021(5)
C18 0.0268(9) 0.0213(8) 0.0239(8) 0.0064(6) -0.0018(7) -0.0044(6)
C17 0.0168(7) 0.0190(7) 0.0182(7) 0.0010(6) -0.0026(5) -0.0019(5)
C22 0.0260(8) 0.0175(7) 0.0264(8) -0.0033(6) -0.0060(6) -0.0012(6)
C23 0.0281(10) 0.0272(9) 0.0456(11) -0.0101(8) -0.0148(8) 0.0004(7)
C19 0.0314(9) 0.0317(9) 0.0188(7) 0.0074(6) 0.0027(7) -0.0035(7)
C24 0.0281(9) 0.0270(9) 0.0424(10) -0.0115(7) -0.0115(8) 0.0085(7)
C20 0.0275(8) 0.0309(9) 0.0168(7) -0.0025(6) 0.0012(6) -0.0008(7)
C16 0.0139(6) 0.0174(7) 0.0149(6) 0.0014(5) -0.0005(5) 0.0005(5)
C21 0.0158(7) 0.0193(7) 0.0175(7) -0.0012(5) -0.0010(5) 0.0006(5)
C27 0.0350(10) 0.0261(9) 0.0571(13) -0.0141(8) -0.0118(9) 0.0081(8)
C26 0.0248(8) 0.0199(7) 0.0203(7) -0.0050(6) -0.0004(6) -0.0008(6)
C25 0.0368(10) 0.0305(9) 0.0305(9) -0.0046(7) -0.0074(7) -0.0096(8)
C12 0.0262(9) 0.0256(9) 0.0638(13) -0.0074(9) 0.0042(9) -0.0001(7)
C10 0.0270(9) 0.0307(10) 0.0601(13) -0.0132(9) -0.0008(9) -0.0088(7)

loop_
_atom_type_symbol
_atom_type_description
_atom_type_scat_dispersion_real
_atom_type_scat_dispersion_imag
_atom_type_scat_source
C C 0.0033 0.0016 'International Tables Vol C Tables 4.2.6.8 and 6.1.1.4'
H H 0.0000 0.0000 'International Tables Vol C Tables 4.2.6.8 and 6.1.1.4'
Ag Ag -0.8971 1.1015 'International Tables Vol C Tables 4.2.6.8 and 6.1.1.4'
N N 0.0061 0.0033 'International Tables Vol C Tables 4.2.6.8 and 6.1.1.4'

loop_
_geom_angle_atom_site_label_1
_geom_angle_atom_site_label_2
_geom_angle_atom_site_label_3
_geom_angle
_geom_angle_site_symmetry_1
_geom_angle_site_symmetry_3
_geom_angle_publ_flag
C1 Ag1 N1 172.91(6) . . ?
N2 N1 Ag1 118.39(12) . . ?
N3 N2 N1 175.57(17) . . ?
C1 N4 C3 111.52(13) . . ?
C1 N4 C4 123.81(13) . . ?
C3 N4 C4 124.62(12) . . ?
C1 N5 C2 111.41(12) . . ?
C1 N5 C16 124.63(13) . . ?
C2 N5 C16 123.92(12) . . ?
C5 C11 C12 110.97(14) . . ?
C5 C11 C10 112.81(15) . . ?
C12 C11 C10 110.11(15) . . ?
C5 C11 H11 107.6 . . ?
C12 C11 H11 107.6 . . ?
C10 C11 H11 107.6 . . ?
C9 C4 C5 123.33(13) . . ?
C9 C4 N4 118.25(12) . . ?
C5 C4 N4 118.42(13) . . ?
C8 C9 C4 117.58(14) . . ?
C8 C9 C14 120.36(15) . . ?
C4 C9 C14 122.01(14) . . ?
C7 C8 C9 120.46(16) . . ?
C7 C8 H8 119.8 . . ?
C9 C8 H8 119.8 . . ?
C6 C7 C8 120.39(16) . . ?
C6 C7 H7 119.8 . . ?
C8 C7 H7 119.8 . . ?
C6 C5 C4 116.59(14) . . ?
C6 C5 C11 121.42(14) . . ?
C4 C5 C11 121.96(14) . . ?
C7 C6 C5 121.63(15) . . ?
C7 C6 H6 119.2 . . ?
C5 C6 H6 119.2 . . ?
C9 C14 C13 112.05(14) . . ?
C9 C14 C15 109.93(15) . . ?
C13 C14 C15 111.35(17) . . ?
C9 C14 H14 107.8 . . ?
C13 C14 H14 107.8 . . ?
C15 C14 H14 107.8 . . ?
C14 C13 H13A 109.5 . . ?
C14 C13 H13B 109.5 . . ?
H13A C13 H13B 109.5 . . ?
C14 C13 H13C 109.5 . . ?
H13A C13 H13C 109.5 . . ?
H13B C13 H13C 109.5 . . ?
C14 C15 H15A 109.5 . . ?
C14 C15 H15B 109.5 . . ?
H15A C15 H15B 109.5 . . ?
C14 C15 H15C 109.5 . . ?
H15A C15 H15C 109.5 . . ?
H15B C15 H15C 109.5 . . ?
C3 C2 N5 106.27(13) . . ?
C3 C2 H2 126.9 . . ?
N5 C2 H2 126.9 . . ?
C2 C3 N4 106.56(13) . . ?
C2 C3 H3 126.7 . . ?
N4 C3 H3 126.7 . . ?
N5 C1 N4 104.23(13) . . ?
N5 C1 Ag1 130.14(12) . . ?
N4 C1 Ag1 124.72(12) . . ?
C19 C18 C17 121.16(16) . . ?
C19 C18 H18 119.4 . . ?
C17 C18 H18 119.4 . . ?
C16 C17 C18 116.58(14) . . ?
C16 C17 C22 123.19(14) . . ?
C18 C17 C22 120.22(15) . . ?
C17 C22 C23 111.33(15) . . ?
C17 C22 C24 111.41(14) . . ?
C23 C22 C24 110.70(14) . . ?
C17 C22 H22 107.7 . . ?
C23 C22 H22 107.7 . . ?
C24 C22 H22 107.7 . . ?
C22 C23 H23A 109.5 . . ?
C22 C23 H23B 109.5 . . ?
H23A C23 H23B 109.5 . . ?
C22 C23 H23C 109.5 . . ?
H23A C23 H23C 109.5 . . ?
H23B C23 H23C 109.5 . . ?
C18 C19 C20 120.49(15) . . ?
C18 C19 H19 119.8 . . ?
C20 C19 H19 119.8 . . ?
C22 C24 H24A 109.5 . . ?
C22 C24 H24B 109.5 . . ?
H24A C24 H24B 109.5 . . ?
C22 C24 H24C 109.5 . . ?
H24A C24 H24C 109.5 . . ?
H24B C24 H24C 109.5 . . ?
C19 C20 C21 121.00(15) . . ?
C19 C20 H20 119.5 . . ?
C21 C20 H20 119.5 . . ?
C21 C16 C17 123.83(13) . . ?
C21 C16 N5 118.02(13) . . ?
C17 C16 N5 118.12(13) . . ?
C20 C21 C16 116.94(14) . . ?
C20 C21 C26 120.88(14) . . ?
C16 C21 C26 122.13(13) . . ?
C26 C27 H27A 109.5 . . ?
C26 C27 H27B 109.5 . . ?
H27A C27 H27B 109.5 . . ?
C26 C27 H27C 109.5 . . ?
H27A C27 H27C 109.5 . . ?
H27B C27 H27C 109.5 . . ?
C21 C26 C27 109.99(14) . . ?
C21 C26 C25 112.69(14) . . ?
C27 C26 C25 110.87(14) . . ?
C21 C26 H26 107.7 . . ?
C27 C26 H26 107.7 . . ?
C25 C26 H26 107.7 . . ?
C26 C25 H25A 109.5 . . ?
C26 C25 H25B 109.5 . . ?
H25A C25 H25B 109.5 . . ?
C26 C25 H25C 109.5 . . ?
H25A C25 H25C 109.5 . . ?
H25B C25 H25C 109.5 . . ?
C11 C12 H12A 109.5 . . ?
C11 C12 H12B 109.5 . . ?
H12A C12 H12B 109.5 . . ?
C11 C12 H12C 109.5 . . ?
H12A C12 H12C 109.5 . . ?
H12B C12 H12C 109.5 . . ?
C11 C10 H10A 109.5 . . ?
C11 C10 H10B 109.5 . . ?
H10A C10 H10B 109.5 . . ?
C11 C10 H10C 109.5 . . ?
H10A C10 H10C 109.5 . . ?
H10B C10 H10C 109.5 . . ?

loop_
_geom_bond_atom_site_label_1
_geom_bond_atom_site_label_2
_geom_bond_distance
_geom_bond_site_symmetry_2
_geom_bond_publ_flag
Ag1 C1 2.0591(17) . ?
Ag1 N1 2.0848(15) . ?
N1 N2 1.202(2) . ?
N2 N3 1.145(2) . ?
N4 C1 1.350(2) . ?
N4 C3 1.3795(19) . ?
N4 C4 1.4345(18) . ?
N5 C1 1.347(2) . ?
N5 C2 1.3876(18) . ?
N5 C16 1.4364(18) . ?
C11 C5 1.512(2) . ?
C11 C12 1.518(3) . ?
C11 C10 1.523(2) . ?
C11 H11 1.0000 . ?
C4 C9 1.392(2) . ?
C4 C5 1.400(2) . ?
C9 C8 1.390(2) . ?
C9 C14 1.519(2) . ?
C8 C7 1.389(2) . ?
C8 H8 0.9500 . ?
C7 C6 1.374(3) . ?
C7 H7 0.9500 . ?
C5 C6 1.391(2) . ?
C6 H6 0.9500 . ?
C14 C13 1.520(2) . ?
C14 C15 1.522(3) . ?
C14 H14 1.0000 . ?
C13 H13A 0.9800 . ?
C13 H13B 0.9800 . ?
C13 H13C 0.9800 . ?
C15 H15A 0.9800 . ?
C15 H15B 0.9800 . ?
C15 H15C 0.9800 . ?
C2 C3 1.346(2) . ?
C2 H2 0.9500 . ?
C3 H3 0.9500 . ?
C18 C19 1.378(3) . ?
C18 C17 1.400(2) . ?
C18 H18 0.9500 . ?
C17 C16 1.396(2) . ?
C17 C22 1.508(2) . ?
C22 C23 1.523(2) . ?
C22 C24 1.526(2) . ?
C22 H22 1.0000 . ?
C23 H23A 0.9800 . ?
C23 H23B 0.9800 . ?
C23 H23C 0.9800 . ?
C19 C20 1.383(2) . ?
C19 H19 0.9500 . ?
C24 H24A 0.9800 . ?
C24 H24B 0.9800 . ?
C24 H24C 0.9800 . ?
C20 C21 1.394(2) . ?
C20 H20 0.9500 . ?
C16 C21 1.395(2) . ?
C21 C26 1.513(2) . ?
C27 C26 1.523(2) . ?
C27 H27A 0.9800 . ?
C27 H27B 0.9800 . ?
C27 H27C 0.9800 . ?
C26 C25 1.526(2) . ?
C26 H26 1.0000 . ?
C25 H25A 0.9800 . ?
C25 H25B 0.9800 . ?
C25 H25C 0.9800 . ?
C12 H12A 0.9800 . ?
C12 H12B 0.9800 . ?
C12 H12C 0.9800 . ?
C10 H10A 0.9800 . ?
C10 H10B 0.9800 . ?
C10 H10C 0.9800 . ?
